data_7120115
loop_
_publ_author_name
'Liu, Rai-Shung'
'Hsu, Yu-Chen'
'Lai, Jing-He'

_publ_section_title
;
 Gold-catalyzed Oxidative Hydroacylation Reactions of &#xF061;-Imino
 Alkynes with Aldehydes and O2
;
_journal_name_full 'Chem. Commun.'
_journal_paper_doi 10.1039/C7CC03421K
_journal_year 2017
_chemical_formula_sum 'C27 H23 Cl F3 N O2'
_chemical_formula_weight 485.91
_space_group_crystal_system triclinic
_space_group_IT_number 2
_space_group_name_Hall '-P 1'
_space_group_name_H-M_alt 'P -1'
_symmetry_space_group_name_Hall '-P 1'
_symmetry_space_group_name_H-M 'P -1'
_atom_sites_solution_hydrogens geom
_audit_creation_method SHELXL-2014/6
_audit_update_record
;
2017-01-24 deposited with the CCDC.
2017-05-08 downloaded from the CCDC.
;
_cell_angle_alpha 85.635(2)
_cell_angle_beta 69.299(2)
_cell_angle_gamma 88.318(2)
_cell_formula_units_Z 2
_cell_length_a 9.3330(4)
_cell_length_b 10.1568(4)
_cell_length_c 12.9438(5)
_cell_measurement_reflns_used 8758
_cell_measurement_temperature 100(2)
_cell_measurement_theta_max 26.3767
_cell_measurement_theta_min 2.3479
_cell_volume 1144.44(8)
_computing_cell_refinement 'SAINT V8.34A (Bruker AXS Inc., 2013)'
_computing_data_collection 'Bruker APEX2'
_computing_data_reduction 'SAINT V8.34A (Bruker AXS Inc., 2013)'
_computing_molecular_graphics 'Bruker SHELXTL'
_computing_publication_material 'Bruker SHELXTL'
_computing_structure_refinement 'SHELXL-2014/6 (Sheldrick, 2014)'
_computing_structure_solution 'SHELXS-97 (Sheldrick 2008)'
_diffrn_ambient_temperature 100(2)
_diffrn_detector_area_resol_mean 8.3333
_diffrn_measured_fraction_theta_full 0.999
_diffrn_measured_fraction_theta_max 0.993
_diffrn_measurement_device_type 'Bruker APEX-II CCD'
_diffrn_measurement_method '\f and \w scans'
_diffrn_radiation_type MoK\a
_diffrn_radiation_wavelength 0.71073
_diffrn_reflns_av_R_equivalents 0.0240
_diffrn_reflns_av_unetI/netI 0.0205
_diffrn_reflns_Laue_measured_fraction_full 0.999
_diffrn_reflns_Laue_measured_fraction_max 0.993
_diffrn_reflns_limit_h_max 11
_diffrn_reflns_limit_h_min -11
_diffrn_reflns_limit_k_max 12
_diffrn_reflns_limit_k_min -12
_diffrn_reflns_limit_l_max 16
_diffrn_reflns_limit_l_min -16
_diffrn_reflns_number 19165
_diffrn_reflns_point_group_measured_fraction_full 0.999
_diffrn_reflns_point_group_measured_fraction_max 0.993
_diffrn_reflns_theta_full 25.242
_diffrn_reflns_theta_max 26.407
_diffrn_reflns_theta_min 1.686
_exptl_absorpt_coefficient_mu 0.217
_exptl_absorpt_correction_T_max 0.9485
_exptl_absorpt_correction_T_min 0.8989
_exptl_absorpt_correction_type multi-scan
_exptl_absorpt_process_details 'SADABS V2014/4 (Bruker AXS Inc.)'
_exptl_crystal_colour yellow
_exptl_crystal_density_diffrn 1.410
_exptl_crystal_density_meas ?
_exptl_crystal_density_method 'not measured'
_exptl_crystal_description lump
_exptl_crystal_F_000 504
_exptl_crystal_size_max 0.20
_exptl_crystal_size_mid 0.18
_exptl_crystal_size_min 0.15
_refine_diff_density_max 0.649
_refine_diff_density_min -0.387
_refine_diff_density_rms 0.068
_refine_ls_extinction_method none
_refine_ls_goodness_of_fit_ref 1.057
_refine_ls_hydrogen_treatment constr
_refine_ls_matrix_type full
_refine_ls_number_parameters 310
_refine_ls_number_reflns 4667
_refine_ls_number_restraints 0
_refine_ls_restrained_S_all 1.057
_refine_ls_R_factor_all 0.0500
_refine_ls_R_factor_gt 0.0455
_refine_ls_shift/su_max 0.001
_refine_ls_shift/su_mean 0.000
_refine_ls_structure_factor_coef Fsqd
_refine_ls_weighting_details 'w=1/[\s^2^(Fo^2^)+(0.0609P)^2^+1.1330P] where P=(Fo^2^+2Fc^2^)/3'
_refine_ls_weighting_scheme calc
_refine_ls_wR_factor_gt 0.1212
_refine_ls_wR_factor_ref 0.1282
_reflns_Friedel_coverage 0.000
_reflns_number_gt 4209
_reflns_number_total 4667
_reflns_threshold_expression 'I > 2\s(I)'
_cod_data_source_file c7cc03421k2.cif
_cod_data_source_block 160808LT_0m
_cod_depositor_comments
;
The following automatic conversions were performed:

'_exptl_crystal_density_meas' value 'not measured' was changed to '?'
- the value is perceived as not measured.

Automatic conversion script
Id: cif_fix_values 4973 2017-02-22 13:04:09Z antanas 
;
_cod_database_code 7120115
_shelx_space_group_comment
;
The symmetry employed for this shelxl refinement is uniquely defined
by the following loop, which should always be used as a source of
symmetry information in preference to the above space-group names.
They are only intended as comments.
;
_shelxl_version_number 2014/6

loop_
_space_group_symop_operation_xyz
'x, y, z'
'-x, -y, -z'

loop_
_atom_site_label
_atom_site_type_symbol
_atom_site_fract_x
_atom_site_fract_y
_atom_site_fract_z
_atom_site_U_iso_or_equiv
_atom_site_adp_type
_atom_site_occupancy
_atom_site_site_symmetry_order
_atom_site_calc_flag
_atom_site_refinement_flags_posn
_atom_site_refinement_flags_adp
Cl1 Cl 0.96183(6) 1.35613(5) 0.58214(4) 0.03166(16) Uani 1 1 d . .
F1 F 0.35886(15) 0.44056(12) 0.62147(11) 0.0321(3) Uani 1 1 d . .
F2 F 0.18483(14) 0.56021(13) 0.73053(11) 0.0335(3) Uani 1 1 d . .
F3 F 0.32348(16) 0.63969(13) 0.56788(11) 0.0361(3) Uani 1 1 d . .
O1 O 0.64742(16) 0.96639(14) 1.04675(11) 0.0245(3) Uani 1 1 d . .
O2 O 1.05359(15) 0.82769(14) 0.86132(11) 0.0246(3) Uani 1 1 d . .
N1 N 0.72556(17) 0.80609(15) 0.92393(12) 0.0164(3) Uani 1 1 d . .
C1 C 0.8765(2) 1.24051(19) 0.69234(16) 0.0227(4) Uani 1 1 d . .
C2 C 0.9243(2) 1.23040(19) 0.78245(18) 0.0250(4) Uani 1 1 d . .
H23 H 0.9979 1.2900 0.7872 0.030 Uiso 1 1 calc R U
C3 C 0.8629(2) 1.13177(19) 0.86562(17) 0.0227(4) Uani 1 1 d . .
H22 H 0.8937 1.1250 0.9284 0.027 Uiso 1 1 calc R U
C4 C 0.7565(2) 1.04223(18) 0.85856(15) 0.0179(4) Uani 1 1 d . .
C5 C 0.7029(2) 0.93520(18) 0.95068(15) 0.0182(4) Uani 1 1 d . .
C6 C 0.7776(2) 0.77209(17) 0.81096(15) 0.0165(4) Uani 1 1 d . .
C7 C 0.9205(2) 0.79521(18) 0.74032(15) 0.0182(4) Uani 1 1 d . .
H15 H 0.9455 0.7720 0.6662 0.022 Uiso 1 1 calc R U
C8 C 1.0424(2) 0.85500(18) 0.77071(15) 0.0176(4) Uani 1 1 d . .
C9 C 1.1530(2) 0.94750(18) 0.68688(15) 0.0183(4) Uani 1 1 d . .
C10 C 1.2643(2) 1.00636(19) 0.71712(16) 0.0221(4) Uani 1 1 d . .
H19 H 1.2708 0.9842 0.7880 0.026 Uiso 1 1 calc R U
C11 C 1.3649(2) 1.0967(2) 0.64432(18) 0.0261(4) Uani 1 1 d . .
H18 H 1.4401 1.1367 0.6656 0.031 Uiso 1 1 calc R U
C12 C 1.3572(2) 1.1299(2) 0.53998(18) 0.0277(4) Uani 1 1 d . .
H1 H 1.4275 1.1916 0.4902 0.033 Uiso 1 1 calc R U
C13 C 0.7022(2) 0.69277(19) 1.01277(15) 0.0197(4) Uani 1 1 d . .
C14 C 0.7739(3) 0.5670(2) 0.95838(17) 0.0273(4) Uani 1 1 d . .
H2 H 0.7202 0.5415 0.9102 0.041 Uiso 1 1 calc R U
H4 H 0.7655 0.4958 1.0158 0.041 Uiso 1 1 calc R U
H3 H 0.8822 0.5829 0.9143 0.041 Uiso 1 1 calc R U
C15 C 0.7856(3) 0.7235(2) 1.09088(17) 0.0304(5) Uani 1 1 d . .
H6 H 0.8918 0.7478 1.0474 0.046 Uiso 1 1 calc R U
H5 H 0.7842 0.6453 1.1405 0.046 Uiso 1 1 calc R U
H7 H 0.7341 0.7970 1.1347 0.046 Uiso 1 1 calc R U
C16 C 0.5309(2) 0.6720(2) 1.07606(18) 0.0295(5) Uani 1 1 d . .
H8 H 0.4852 0.7542 1.1086 0.044 Uiso 1 1 calc R U
H10 H 0.5164 0.6018 1.1351 0.044 Uiso 1 1 calc R U
H9 H 0.4815 0.6469 1.0251 0.044 Uiso 1 1 calc R U
C17 C 0.6597(2) 0.71387(17) 0.77510(14) 0.0165(4) Uani 1 1 d . .
C18 C 0.5058(2) 0.75011(18) 0.82063(15) 0.0180(4) Uani 1 1 d . .
H14 H 0.4749 0.8102 0.8773 0.022 Uiso 1 1 calc R U
C19 C 0.3974(2) 0.69894(18) 0.78360(15) 0.0183(4) Uani 1 1 d . .
H13 H 0.2928 0.7241 0.8146 0.022 Uiso 1 1 calc R U
C20 C 0.4433(2) 0.61070(18) 0.70080(15) 0.0179(4) Uani 1 1 d . .
C21 C 0.3279(2) 0.5621(2) 0.65604(16) 0.0233(4) Uani 1 1 d . .
C22 C 0.5951(2) 0.57172(18) 0.65644(15) 0.0205(4) Uani 1 1 d . .
H12 H 0.6251 0.5100 0.6010 0.025 Uiso 1 1 calc R U
C23 C 0.7026(2) 0.62309(18) 0.69322(15) 0.0191(4) Uani 1 1 d . .
H11 H 0.8067 0.5965 0.6626 0.023 Uiso 1 1 calc R U
C24 C 1.2470(2) 1.0727(2) 0.50892(17) 0.0272(4) Uani 1 1 d . .
H16 H 1.2408 1.0953 0.4380 0.033 Uiso 1 1 calc R U
C25 C 1.1452(2) 0.9815(2) 0.58277(16) 0.0223(4) Uani 1 1 d . .
H17 H 1.0695 0.9422 0.5617 0.027 Uiso 1 1 calc R U
C26 C 0.7057(2) 1.05858(19) 0.76910(16) 0.0207(4) Uani 1 1 d . .
H20 H 0.6299 1.0010 0.7648 0.025 Uiso 1 1 calc R U
C27 C 0.7650(2) 1.15810(19) 0.68627(16) 0.0227(4) Uani 1 1 d . .
H21 H 0.7292 1.1695 0.6260 0.027 Uiso 1 1 calc R U

loop_
_atom_site_aniso_label
_atom_site_aniso_U_11
_atom_site_aniso_U_22
_atom_site_aniso_U_33
_atom_site_aniso_U_23
_atom_site_aniso_U_13
_atom_site_aniso_U_12
Cl1 0.0327(3) 0.0223(3) 0.0314(3) 0.0057(2) -0.0022(2) -0.0012(2)
F1 0.0392(7) 0.0260(6) 0.0405(7) -0.0100(5) -0.0234(6) -0.0060(5)
F2 0.0230(6) 0.0451(8) 0.0367(7) -0.0085(6) -0.0141(5) -0.0080(5)
F3 0.0512(8) 0.0368(7) 0.0339(7) 0.0078(6) -0.0331(6) -0.0129(6)
O1 0.0281(7) 0.0279(7) 0.0169(7) -0.0060(5) -0.0059(6) -0.0042(6)
O2 0.0189(7) 0.0360(8) 0.0199(7) 0.0027(6) -0.0088(6) -0.0041(6)
N1 0.0169(7) 0.0202(8) 0.0125(7) -0.0004(6) -0.0056(6) -0.0050(6)
C1 0.0212(9) 0.0179(9) 0.0241(10) -0.0008(7) -0.0024(8) 0.0018(7)
C2 0.0212(10) 0.0200(9) 0.0345(11) -0.0021(8) -0.0102(8) -0.0040(7)
C3 0.0220(10) 0.0223(9) 0.0262(10) -0.0034(8) -0.0107(8) -0.0026(7)
C4 0.0160(8) 0.0170(9) 0.0205(9) -0.0036(7) -0.0056(7) 0.0002(7)
C5 0.0148(8) 0.0228(9) 0.0182(9) -0.0030(7) -0.0070(7) -0.0035(7)
C6 0.0184(9) 0.0166(8) 0.0160(8) -0.0003(7) -0.0082(7) -0.0008(7)
C7 0.0186(9) 0.0205(9) 0.0163(8) -0.0017(7) -0.0069(7) -0.0003(7)
C8 0.0148(8) 0.0210(9) 0.0174(9) -0.0024(7) -0.0059(7) 0.0008(7)
C9 0.0149(8) 0.0186(9) 0.0210(9) -0.0037(7) -0.0055(7) 0.0011(7)
C10 0.0219(9) 0.0226(9) 0.0230(9) -0.0032(8) -0.0091(8) -0.0008(7)
C11 0.0222(10) 0.0244(10) 0.0335(11) -0.0035(8) -0.0114(9) -0.0056(8)
C12 0.0255(10) 0.0239(10) 0.0285(11) 0.0018(8) -0.0033(8) -0.0064(8)
C13 0.0203(9) 0.0250(10) 0.0144(8) 0.0031(7) -0.0069(7) -0.0080(7)
C14 0.0325(11) 0.0237(10) 0.0250(10) 0.0031(8) -0.0102(9) -0.0022(8)
C15 0.0425(13) 0.0326(11) 0.0232(10) 0.0056(8) -0.0210(10) -0.0107(9)
C16 0.0225(10) 0.0351(12) 0.0251(10) 0.0104(9) -0.0031(8) -0.0072(8)
C17 0.0200(9) 0.0164(8) 0.0152(8) 0.0012(7) -0.0090(7) -0.0037(7)
C18 0.0221(9) 0.0174(8) 0.0144(8) -0.0016(7) -0.0060(7) -0.0027(7)
C19 0.0176(9) 0.0194(9) 0.0180(9) 0.0006(7) -0.0067(7) -0.0012(7)
C20 0.0227(9) 0.0180(9) 0.0165(8) 0.0018(7) -0.0115(7) -0.0051(7)
C21 0.0272(10) 0.0241(10) 0.0231(10) -0.0005(8) -0.0142(8) -0.0064(8)
C22 0.0255(10) 0.0192(9) 0.0175(9) -0.0048(7) -0.0078(8) -0.0019(7)
C23 0.0177(9) 0.0202(9) 0.0191(9) -0.0019(7) -0.0059(7) -0.0017(7)
C24 0.0295(11) 0.0316(11) 0.0229(10) -0.0050(8) -0.0118(8) 0.0017(9)
C25 0.0213(9) 0.0258(10) 0.0197(9) -0.0015(7) -0.0072(8) 0.0000(7)
C26 0.0201(9) 0.0213(9) 0.0217(9) -0.0030(7) -0.0082(7) -0.0021(7)
C27 0.0253(10) 0.0216(9) 0.0202(9) -0.0014(7) -0.0068(8) 0.0013(8)

loop_
_atom_type_symbol
_atom_type_description
_atom_type_scat_dispersion_real
_atom_type_scat_dispersion_imag
_atom_type_scat_source
C C 0.0033 0.0016 'International Tables Vol C Tables 4.2.6.8 and 6.1.1.4'
H H 0.0000 0.0000 'International Tables Vol C Tables 4.2.6.8 and 6.1.1.4'
N N 0.0061 0.0033 'International Tables Vol C Tables 4.2.6.8 and 6.1.1.4'
O O 0.0106 0.0060 'International Tables Vol C Tables 4.2.6.8 and 6.1.1.4'
F F 0.0171 0.0103 'International Tables Vol C Tables 4.2.6.8 and 6.1.1.4'
Cl Cl 0.1484 0.1585 'International Tables Vol C Tables 4.2.6.8 and 6.1.1.4'

loop_
_geom_angle_atom_site_label_1
_geom_angle_atom_site_label_2
_geom_angle_atom_site_label_3
_geom_angle
C5 N1 C6 121.44(15)
C5 N1 C13 121.47(14)
C6 N1 C13 117.05(14)
C27 C1 C2 121.27(18)
C27 C1 Cl1 119.00(16)
C2 C1 Cl1 119.70(15)
C1 C2 C3 118.89(18)
C1 C2 H23 120.6
C3 C2 H23 120.6
C2 C3 C4 121.03(18)
C2 C3 H22 119.5
C4 C3 H22 119.5
C26 C4 C3 118.63(17)
C26 C4 C5 124.71(16)
C3 C4 C5 116.65(16)
O1 C5 N1 122.63(17)
O1 C5 C4 119.01(16)
N1 C5 C4 118.28(15)
C7 C6 N1 122.96(16)
C7 C6 C17 121.54(16)
N1 C6 C17 115.45(15)
C6 C7 C8 124.03(16)
C6 C7 H15 118.0
C8 C7 H15 118.0
O2 C8 C7 120.95(17)
O2 C8 C9 120.76(16)
C7 C8 C9 118.28(16)
C25 C9 C10 119.04(18)
C25 C9 C8 122.92(16)
C10 C9 C8 117.98(17)
C11 C10 C9 120.16(18)
C11 C10 H19 119.9
C9 C10 H19 119.9
C10 C11 C12 120.58(18)
C10 C11 H18 119.7
C12 C11 H18 119.7
C24 C12 C11 119.95(19)
C24 C12 H1 120.0
C11 C12 H1 120.0
C14 C13 N1 109.47(15)
C14 C13 C16 110.03(16)
N1 C13 C16 109.67(15)
C14 C13 C15 106.95(17)
N1 C13 C15 109.56(15)
C16 C13 C15 111.11(17)
C13 C14 H2 109.5
C13 C14 H4 109.5
H2 C14 H4 109.5
C13 C14 H3 109.5
H2 C14 H3 109.5
H4 C14 H3 109.5
C13 C15 H6 109.5
C13 C15 H5 109.5
H6 C15 H5 109.5
C13 C15 H7 109.5
H6 C15 H7 109.5
H5 C15 H7 109.5
C13 C16 H8 109.5
C13 C16 H10 109.5
H8 C16 H10 109.5
C13 C16 H9 109.5
H8 C16 H9 109.5
H10 C16 H9 109.5
C18 C17 C23 118.95(16)
C18 C17 C6 120.95(16)
C23 C17 C6 120.09(16)
C19 C18 C17 120.51(16)
C19 C18 H14 119.7
C17 C18 H14 119.7
C20 C19 C18 119.46(17)
C20 C19 H13 120.3
C18 C19 H13 120.3
C22 C20 C19 120.67(16)
C22 C20 C21 119.91(17)
C19 C20 C21 119.37(17)
F1 C21 F2 107.08(15)
F1 C21 F3 106.00(15)
F2 C21 F3 106.23(16)
F1 C21 C20 112.78(16)
F2 C21 C20 112.76(16)
F3 C21 C20 111.52(15)
C23 C22 C20 119.70(17)
C23 C22 H12 120.2
C20 C22 H12 120.2
C22 C23 C17 120.68(17)
C22 C23 H11 119.7
C17 C23 H11 119.7
C12 C24 C25 119.36(19)
C12 C24 H16 120.3
C25 C24 H16 120.3
C9 C25 C24 120.91(18)
C9 C25 H17 119.5
C24 C25 H17 119.5
C27 C26 C4 120.65(17)
C27 C26 H20 119.7
C4 C26 H20 119.7
C1 C27 C26 119.37(18)
C1 C27 H21 120.3
C26 C27 H21 120.3

loop_
_geom_bond_atom_site_label_1
_geom_bond_atom_site_label_2
_geom_bond_distance
Cl1 C1 1.745(2)
F1 C21 1.333(2)
F2 C21 1.342(2)
F3 C21 1.349(2)
O1 C5 1.229(2)
O2 C8 1.224(2)
N1 C5 1.373(2)
N1 C6 1.435(2)
N1 C13 1.527(2)
C1 C27 1.382(3)
C1 C2 1.384(3)
C2 C3 1.387(3)
C2 H23 0.9500
C3 C4 1.397(3)
C3 H22 0.9500
C4 C26 1.395(3)
C4 C5 1.506(3)
C6 C7 1.339(3)
C6 C17 1.489(2)
C7 C8 1.487(2)
C7 H15 0.9500
C8 C9 1.495(3)
C9 C25 1.392(3)
C9 C10 1.396(3)
C10 C11 1.381(3)
C10 H19 0.9500
C11 C12 1.393(3)
C11 H18 0.9500
C12 C24 1.385(3)
C12 H1 0.9500
C13 C14 1.526(3)
C13 C16 1.529(3)
C13 C15 1.531(3)
C14 H2 0.9800
C14 H4 0.9800
C14 H3 0.9800
C15 H6 0.9800
C15 H5 0.9800
C15 H7 0.9800
C16 H8 0.9800
C16 H10 0.9800
C16 H9 0.9800
C17 C18 1.396(3)
C17 C23 1.400(3)
C18 C19 1.391(3)
C18 H14 0.9500
C19 C20 1.391(3)
C19 H13 0.9500
C20 C22 1.385(3)
C20 C21 1.502(2)
C22 C23 1.383(3)
C22 H12 0.9500
C23 H11 0.9500
C24 C25 1.396(3)
C24 H16 0.9500
C25 H17 0.9500
C26 C27 1.388(3)
C26 H20 0.9500
C27 H21 0.9500
